data_1563500
loop_
_publ_author_name
'Chu, Wenjuan'
'He, Yong'
'Zhao, Qinghuan'
'Fan, Yaoting'
'Hou, Hongwei'

_publ_section_title
;
 Two 3D network complexes of Y(III) and Ce(III) with 2-fold
 interpenetration and reversible desorption--adsorption behavior of
 lattice water
;
_journal_issue 10
_journal_name_full 'Journal of Solid State Chemistry'
_journal_page_first 2298
_journal_page_last 2304
_journal_paper_doi 10.1016/j.jssc.2010.07.043
_journal_volume 183
_journal_year 2010
_chemical_formula_sum 'C15 H32 Ce N12 O13 S3'
_chemical_formula_weight 824.83
_space_group_IT_number 2
_space_group_name_Hall '-P 1'
_space_group_name_H-M_alt 'P -1'
_atom_sites_solution_hydrogens geom
_atom_sites_solution_primary direct
_atom_sites_solution_secondary difmap
_audit_creation_method SHELXL-97
_cell_angle_alpha 69.16(3)
_cell_angle_beta 85.20(3)
_cell_angle_gamma 86.30(3)
_cell_formula_units_Z 2
_cell_length_a 9.5879(19)
_cell_length_b 11.570(2)
_cell_length_c 14.583(3)
_cell_measurement_temperature 293(2)
_cell_volume 1505.5(6)
_computing_structure_refinement 'SHELXL-97 (Sheldrick, 1997)'
_computing_structure_solution 'SHELXS-97 (Sheldrick, 1990)'
_diffrn_ambient_temperature 293(2)
_diffrn_measured_fraction_theta_full 0.997
_diffrn_measured_fraction_theta_max 0.997
_diffrn_radiation_monochromator graphite
_diffrn_radiation_source 'fine-focus sealed tube'
_diffrn_radiation_type MoK\a
_diffrn_radiation_wavelength 0.71073
_diffrn_reflns_av_R_equivalents 0.0216
_diffrn_reflns_av_sigmaI/netI 0.0264
_diffrn_reflns_limit_h_max 11
_diffrn_reflns_limit_h_min -11
_diffrn_reflns_limit_k_max 14
_diffrn_reflns_limit_k_min -14
_diffrn_reflns_limit_l_max 17
_diffrn_reflns_limit_l_min -17
_diffrn_reflns_number 16337
_diffrn_reflns_theta_full 26.00
_diffrn_reflns_theta_max 26.00
_diffrn_reflns_theta_min 1.50
_exptl_absorpt_coefficient_mu 1.800
_exptl_absorpt_correction_T_max 0.7148
_exptl_absorpt_correction_T_min 0.7148
_exptl_crystal_density_diffrn 1.820
_exptl_crystal_density_method 'not measured'
_exptl_crystal_F_000 832
_exptl_crystal_size_max 0.20
_exptl_crystal_size_mid 0.20
_exptl_crystal_size_min 0.20
_refine_diff_density_max 1.254
_refine_diff_density_min -0.616
_refine_diff_density_rms 0.178
_refine_ls_extinction_method none
_refine_ls_goodness_of_fit_ref 1.055
_refine_ls_hydrogen_treatment mixed
_refine_ls_matrix_type full
_refine_ls_number_parameters 403
_refine_ls_number_reflns 5903
_refine_ls_number_restraints 0
_refine_ls_restrained_S_all 1.055
_refine_ls_R_factor_all 0.0311
_refine_ls_R_factor_gt 0.0281
_refine_ls_shift/su_max 0.001
_refine_ls_shift/su_mean 0.000
_refine_ls_structure_factor_coef Fsqd
_refine_ls_weighting_details 'calc w=1/[\s^2^(Fo^2^)+(0.0535P)^2^+1.0827P] where P=(Fo^2^+2Fc^2^)/3'
_refine_ls_weighting_scheme calc
_refine_ls_wR_factor_gt 0.0771
_refine_ls_wR_factor_ref 0.0847
_reflns_number_gt 5571
_reflns_number_total 5903
_reflns_threshold_expression >2sigma(I)
_cod_data_source_file JSSC-2010-183-2298.cif
_cod_data_source_block c
_cod_original_cell_volume 1505.4(5)
_cod_database_code 1563500

loop_
_symmetry_equiv_pos_as_xyz
'x, y, z'
'-x, -y, -z'

loop_
_atom_site_label
_atom_site_type_symbol
_atom_site_fract_x
_atom_site_fract_y
_atom_site_fract_z
_atom_site_U_iso_or_equiv
_atom_site_adp_type
_atom_site_occupancy
_atom_site_symmetry_multiplicity
_atom_site_calc_flag
_atom_site_refinement_flags
_atom_site_disorder_assembly
_atom_site_disorder_group
Ce1 Ce 1.206088(16) 0.043155(15) -0.001207(12) 0.02009(8) Uani 1 1 d . . .
S2 S 1.04846(9) 0.22684(9) 0.23868(7) 0.0352(2) Uani 1 1 d . . .
S3 S 1.43610(9) 0.36807(8) 0.14876(7) 0.0340(2) Uani 1 1 d . . .
S1 S 1.21969(10) -0.25658(10) 0.24582(7) 0.0374(2) Uani 1 1 d . . .
O4 O 0.8254(2) 0.0476(2) 0.12938(18) 0.0313(5) Uani 1 1 d . . .
O1 O 1.0405(2) -0.1217(2) 0.07493(17) 0.0286(5) Uani 1 1 d . . .
O2 O 0.8685(2) -0.2491(2) 0.13083(19) 0.0329(5) Uani 1 1 d . . .
O3 O 1.0489(2) 0.0994(3) 0.1174(2) 0.0390(6) Uani 1 1 d . . .
C8 C 0.9231(3) 0.0976(3) 0.1499(2) 0.0267(7) Uani 1 1 d . . .
C1 C 1.1116(4) -0.1934(3) 0.3193(2) 0.0307(7) Uani 1 1 d . . .
N11 N 1.6934(3) 0.4674(2) 0.0949(2) 0.0255(6) Uani 1 1 d . . .
N10 N 1.7939(3) 0.3712(3) 0.0004(2) 0.0328(7) Uani 1 1 d . . .
N7 N 1.0757(3) 0.3487(3) 0.3626(2) 0.0305(6) Uani 1 1 d . . .
N1 N 0.9768(3) -0.2014(3) 0.3382(2) 0.0357(7) Uani 1 1 d . . .
C3 C 0.9922(3) -0.2236(3) 0.1315(2) 0.0242(7) Uani 1 1 d . . .
C2 C 1.0871(4) -0.3192(3) 0.1989(3) 0.0291(7) Uani 1 1 d . . .
H2A H 1.1324 -0.3698 0.1636 0.035 Uiso 1 1 calc R . .
H2B H 1.0304 -0.3728 0.2539 0.035 Uiso 1 1 calc R . .
N9 N 1.6583(3) 0.3294(3) 0.0304(2) 0.0340(7) Uani 1 1 d . . .
N3 N 1.1665(3) -0.1267(3) 0.3667(2) 0.0336(7) Uani 1 1 d . . .
N12 N 1.6663(4) 0.5455(3) 0.1500(3) 0.0374(8) Uani 1 1 d . . .
H12C H 1.671(5) 0.616(4) 0.106(3) 0.045 Uiso 1 1 d . . .
H12D H 1.742(5) 0.520(4) 0.198(3) 0.045 Uiso 1 1 d . . .
C5 C 1.0706(5) -0.0183(4) 0.4814(3) 0.0417(9) Uani 1 1 d . . .
H5A H 1.1213 0.0556 0.4441 0.050 Uiso 1 1 calc R . .
H5B H 1.1244 -0.0663 0.5368 0.050 Uiso 1 1 calc R . .
C6 C 0.9853(4) 0.3056(3) 0.3164(3) 0.0321(8) Uani 1 1 d . . .
N8 N 1.2211(4) 0.3245(4) 0.3590(3) 0.0691(14) Uani 1 1 d . . .
H8C H 1.2727 0.3481 0.3940 0.083 Uiso 1 1 calc R . .
H8D H 1.2584 0.2860 0.3218 0.083 Uiso 1 1 calc R . .
C7 C 0.8880(3) 0.1643(3) 0.2230(2) 0.0279(7) Uani 1 1 d . . .
H7A H 0.8512 0.1069 0.2855 0.033 Uiso 1 1 calc R . .
H7B H 0.8182 0.2303 0.1980 0.033 Uiso 1 1 calc R . .
N2 N 0.9414(3) -0.1353(3) 0.4027(2) 0.0387(7) Uani 1 1 d . . .
N6 N 0.8663(4) 0.4015(4) 0.4029(3) 0.0520(10) Uani 1 1 d . . .
C4 C 1.0560(4) -0.0930(3) 0.4176(3) 0.0358(8) Uani 1 1 d . . .
N5 N 0.8574(4) 0.3352(4) 0.3385(3) 0.0551(10) Uani 1 1 d . . .
C9 C 0.9956(4) 0.4072(3) 0.4154(3) 0.0322(8) Uani 1 1 d . . .
C10 C 1.0566(4) 0.4704(3) 0.4757(3) 0.0338(8) Uani 1 1 d . . .
H10A H 1.1191 0.5333 0.4338 0.041 Uiso 1 1 calc R . .
H10B H 1.1109 0.4104 0.5257 0.041 Uiso 1 1 calc R . .
N4 N 1.3055(4) -0.0943(4) 0.3629(3) 0.0492(9) Uani 1 1 d . . .
H4A H 1.3272 -0.0489 0.3948 0.059 Uiso 1 1 calc R . .
H4B H 1.3693 -0.1197 0.3287 0.059 Uiso 1 1 calc R . .
O6 O 1.3172(3) 0.2238(2) 0.03305(18) 0.0314(5) Uani 1 1 d . . .
O5 O 1.3617(2) 0.0371(2) 0.13854(18) 0.0289(5) Uani 1 1 d . . .
C12 C 1.4248(4) 0.2027(3) 0.1829(3) 0.0311(7) Uani 1 1 d . . .
H12A H 1.5184 0.1659 0.1951 0.037 Uiso 1 1 calc R . .
H12B H 1.3688 0.1725 0.2447 0.037 Uiso 1 1 calc R . .
C13 C 1.3645(3) 0.1552(3) 0.1112(2) 0.0235(7) Uani 1 1 d . . .
C11 C 1.6012(3) 0.3874(3) 0.0873(2) 0.0257(7) Uani 1 1 d . . .
C14 C 1.8114(3) 0.4549(3) 0.0390(2) 0.0257(7) Uani 1 1 d . . .
C15 C 1.9405(3) 0.5248(3) 0.0270(3) 0.0302(7) Uani 1 1 d . . .
H15A H 1.9688 0.5176 0.0912 0.036 Uiso 1 1 calc R . .
H15B H 1.9214 0.6117 -0.0097 0.036 Uiso 1 1 calc R . .
O8 O 1.3754(2) -0.1332(2) 0.02205(18) 0.0281(5) Uani 1 1 d . . .
H8A H 1.3786 -0.2014 0.0084 0.034 Uiso 1 1 d R . .
H8B H 1.4348 -0.1682 0.0739 0.034 Uiso 1 1 d R . .
O7 O 1.4074(2) 0.1204(2) -0.13525(18) 0.0312(5) Uani 1 1 d . . .
O13 O 1.3240(4) 0.2658(5) -0.3136(3) 0.0985(16) Uani 1 1 d . . .
O12 O 0.6068(5) 0.3621(4) 0.5245(3) 0.0941(13) Uani 1 1 d . . .
O11 O 1.4530(5) 0.4888(4) 0.3472(4) 0.0925(13) Uani 1 1 d . . .
O10 O 0.5937(7) 0.1730(9) 0.3881(6) 0.186(4) Uani 1 1 d . . .
O9 O 0.6416(8) -0.1236(10) 0.4450(6) 0.213(4) Uani 1 1 d . . .

loop_
_atom_site_aniso_label
_atom_site_aniso_U_11
_atom_site_aniso_U_22
_atom_site_aniso_U_33
_atom_site_aniso_U_23
_atom_site_aniso_U_13
_atom_site_aniso_U_12
Ce1 0.01855(11) 0.02211(11) 0.02487(11) -0.01438(8) -0.00040(7) -0.00407(7)
S2 0.0311(5) 0.0492(5) 0.0416(5) -0.0360(4) 0.0009(4) -0.0067(4)
S3 0.0258(4) 0.0333(5) 0.0521(5) -0.0270(4) 0.0069(4) -0.0102(3)
S1 0.0321(5) 0.0526(6) 0.0353(5) -0.0251(4) -0.0055(4) 0.0027(4)
O4 0.0257(12) 0.0430(14) 0.0370(13) -0.0277(12) -0.0008(10) -0.0073(10)
O1 0.0286(12) 0.0228(11) 0.0323(12) -0.0067(10) -0.0007(10) -0.0044(9)
O2 0.0279(12) 0.0281(12) 0.0423(14) -0.0105(11) -0.0041(11) -0.0081(10)
O3 0.0260(13) 0.0610(17) 0.0499(16) -0.0445(14) 0.0070(11) -0.0100(12)
C8 0.0263(17) 0.0318(17) 0.0291(17) -0.0193(14) -0.0019(13) -0.0016(14)
C1 0.039(2) 0.0317(18) 0.0229(16) -0.0112(14) -0.0041(14) -0.0001(15)
N11 0.0258(14) 0.0236(13) 0.0332(15) -0.0175(12) 0.0018(11) -0.0064(11)
N10 0.0268(15) 0.0345(16) 0.0459(18) -0.0256(14) 0.0047(13) -0.0079(12)
N7 0.0336(16) 0.0343(16) 0.0321(15) -0.0219(13) 0.0020(12) -0.0087(13)
N1 0.0397(18) 0.0410(17) 0.0324(16) -0.0207(14) -0.0029(13) 0.0008(14)
C3 0.0293(17) 0.0205(15) 0.0267(16) -0.0130(13) -0.0007(13) -0.0030(13)
C2 0.0369(19) 0.0245(16) 0.0297(17) -0.0139(14) -0.0056(14) 0.0019(14)
N9 0.0317(16) 0.0343(16) 0.0468(18) -0.0273(14) 0.0036(14) -0.0101(13)
N3 0.0423(18) 0.0343(16) 0.0263(15) -0.0127(13) -0.0034(13) -0.0041(13)
N12 0.0407(18) 0.0331(16) 0.050(2) -0.0304(15) 0.0115(16) -0.0143(14)
C5 0.057(3) 0.041(2) 0.0327(19) -0.0203(17) -0.0045(18) -0.0022(18)
C6 0.040(2) 0.0335(18) 0.0328(18) -0.0224(15) -0.0049(15) -0.0041(15)
N8 0.036(2) 0.113(4) 0.102(3) -0.092(3) -0.004(2) -0.004(2)
C7 0.0263(17) 0.0361(18) 0.0298(17) -0.0225(15) 0.0014(14) -0.0028(14)
N2 0.0438(18) 0.0422(18) 0.0368(17) -0.0231(15) 0.0005(14) 0.0003(15)
N6 0.045(2) 0.075(3) 0.065(2) -0.060(2) -0.0054(17) 0.0033(18)
C4 0.050(2) 0.0314(18) 0.0275(18) -0.0126(15) -0.0034(16) -0.0011(16)
N5 0.042(2) 0.082(3) 0.074(3) -0.066(2) -0.0097(18) 0.0045(18)
C9 0.048(2) 0.0287(17) 0.0281(17) -0.0199(15) 0.0004(16) -0.0071(15)
C10 0.051(2) 0.0315(18) 0.0272(17) -0.0186(15) -0.0024(16) -0.0106(16)
N4 0.0405(19) 0.071(2) 0.052(2) -0.0395(19) 0.0025(16) -0.0169(18)
O6 0.0353(13) 0.0295(12) 0.0322(13) -0.0121(11) -0.0067(11) -0.0084(10)
O5 0.0298(12) 0.0244(12) 0.0376(13) -0.0160(10) -0.0044(10) -0.0048(9)
C12 0.0343(19) 0.0327(18) 0.0314(18) -0.0157(15) -0.0007(15) -0.0139(15)
C13 0.0166(15) 0.0298(17) 0.0304(17) -0.0180(14) 0.0017(13) -0.0054(12)
C11 0.0249(16) 0.0245(15) 0.0327(17) -0.0157(14) -0.0005(13) -0.0054(13)
C14 0.0248(16) 0.0243(16) 0.0308(17) -0.0130(13) 0.0008(13) -0.0041(13)
C15 0.0267(17) 0.0300(17) 0.0398(19) -0.0196(15) 0.0063(15) -0.0102(14)
O8 0.0239(12) 0.0260(12) 0.0435(14) -0.0228(11) -0.0097(10) 0.0041(9)
O7 0.0255(12) 0.0365(13) 0.0348(13) -0.0167(11) 0.0015(10) -0.0046(10)
O13 0.073(3) 0.142(4) 0.051(2) 0.000(2) 0.001(2) 0.003(3)
O12 0.089(3) 0.100(3) 0.092(3) -0.034(3) -0.008(3) 0.009(3)
O11 0.078(3) 0.082(3) 0.123(4) -0.042(3) -0.009(3) -0.001(2)
O10 0.129(5) 0.325(11) 0.157(6) -0.151(7) -0.037(5) 0.036(6)
O9 0.135(6) 0.373(13) 0.199(8) -0.179(9) 0.043(5) -0.107(7)

loop_
_atom_type_symbol
_atom_type_description
_atom_type_scat_dispersion_real
_atom_type_scat_dispersion_imag
_atom_type_scat_source
C C 0.0033 0.0016 'International Tables Vol C Tables 4.2.6.8 and 6.1.1.4'
H H 0.0000 0.0000 'International Tables Vol C Tables 4.2.6.8 and 6.1.1.4'
N N 0.0061 0.0033 'International Tables Vol C Tables 4.2.6.8 and 6.1.1.4'
O O 0.0106 0.0060 'International Tables Vol C Tables 4.2.6.8 and 6.1.1.4'
S S 0.1246 0.1234 'International Tables Vol C Tables 4.2.6.8 and 6.1.1.4'
Ce Ce -0.2486 2.6331 'International Tables Vol C Tables 4.2.6.8 and 6.1.1.4'

loop_
_geom_angle_atom_site_label_1
_geom_angle_atom_site_label_2
_geom_angle_atom_site_label_3
_geom_angle
_geom_angle_site_symmetry_1
_geom_angle_site_symmetry_3
O1 Ce1 O3 71.33(8) . .
O1 Ce1 O8 82.67(8) . .
O3 Ce1 O8 130.59(9) . .
O1 Ce1 O4 74.54(8) . 2_755
O3 Ce1 O4 134.55(8) . 2_755
O8 Ce1 O4 71.84(8) . 2_755
O1 Ce1 O2 121.30(8) . 2_755
O3 Ce1 O2 87.59(10) . 2_755
O8 Ce1 O2 141.38(8) . 2_755
O4 Ce1 O2 85.25(8) 2_755 2_755
O1 Ce1 O7 144.49(8) . .
O3 Ce1 O7 143.95(8) . .
O8 Ce1 O7 73.60(8) . .
O4 Ce1 O7 73.18(8) 2_755 .
O2 Ce1 O7 70.13(8) 2_755 .
O1 Ce1 O5 105.41(8) . .
O3 Ce1 O5 74.56(8) . .
O8 Ce1 O5 72.95(8) . .
O4 Ce1 O5 144.49(8) 2_755 .
O2 Ce1 O5 121.01(8) 2_755 .
O7 Ce1 O5 92.61(8) . .
O1 Ce1 O6 140.53(8) . .
O3 Ce1 O6 72.18(8) . .
O8 Ce1 O6 110.84(8) . .
O4 Ce1 O6 144.45(8) 2_755 .
O2 Ce1 O6 71.22(8) 2_755 .
O7 Ce1 O6 73.89(8) . .
O5 Ce1 O6 49.81(8) . .
O1 Ce1 O1 71.69(9) . 2_755
O3 Ce1 O1 69.94(8) . 2_755
O8 Ce1 O1 139.53(7) . 2_755
O4 Ce1 O1 71.44(8) 2_755 2_755
O2 Ce1 O1 49.62(7) 2_755 2_755
O7 Ce1 O1 110.79(8) . 2_755
O5 Ce1 O1 143.34(7) . 2_755
O6 Ce1 O1 108.84(8) . 2_755
O1 Ce1 C3 96.81(8) . 2_755
O3 Ce1 C3 78.32(9) . 2_755
O8 Ce1 C3 147.67(8) . 2_755
O4 Ce1 C3 76.86(8) 2_755 2_755
O2 Ce1 C3 24.50(8) 2_755 2_755
O7 Ce1 C3 89.94(9) . 2_755
O5 Ce1 C3 136.79(8) . 2_755
O6 Ce1 C3 90.10(8) . 2_755
O1 Ce1 C3 25.13(8) 2_755 2_755
O1 Ce1 C13 123.91(8) . .
O3 Ce1 C13 69.66(8) . .
O8 Ce1 C13 93.57(8) . .
O4 Ce1 C13 155.72(8) 2_755 .
O2 Ce1 C13 95.58(9) 2_755 .
O7 Ce1 C13 84.25(8) . .
O5 Ce1 C13 25.45(8) . .
O6 Ce1 C13 24.51(8) . .
O1 Ce1 C13 126.66(8) 2_755 .
C3 Ce1 C13 112.65(9) 2_755 .
O1 Ce1 Ce1 37.51(6) . 2_755
O3 Ce1 Ce1 65.84(6) . 2_755
O8 Ce1 Ce1 114.35(6) . 2_755
O4 Ce1 Ce1 68.78(6) 2_755 2_755
O2 Ce1 Ce1 83.80(6) 2_755 2_755
O7 Ce1 Ce1 135.19(6) . 2_755
O5 Ce1 Ce1 132.20(6) . 2_755
O6 Ce1 Ce1 131.61(6) . 2_755
O1 Ce1 Ce1 34.19(5) 2_755 2_755
C3 Ce1 Ce1 59.30(6) 2_755 2_755
C13 Ce1 Ce1 135.49(6) . 2_755
C6 S2 C7 100.04(16) . .
C11 S3 C12 99.49(16) . .
C1 S1 C2 98.57(17) . .
C8 O4 Ce1 134.6(2) . 2_755
C3 O1 Ce1 159.6(2) . .
C3 O1 Ce1 91.96(19) . 2_755
Ce1 O1 Ce1 108.31(9) . 2_755
C3 O2 Ce1 96.7(2) . 2_755
C8 O3 Ce1 142.9(2) . .
O4 C8 O3 127.2(3) . .
O4 C8 C7 117.0(3) . .
O3 C8 C7 115.8(3) . .
N1 C1 N3 111.1(3) . .
N1 C1 S1 128.5(3) . .
N3 C1 S1 120.4(3) . .
C14 N11 C11 106.0(3) . .
C14 N11 N12 129.3(3) . .
C11 N11 N12 124.7(3) . .
C14 N10 N9 106.9(3) . .
C9 N7 C6 106.2(3) . .
C9 N7 N8 129.9(3) . .
C6 N7 N8 123.7(3) . .
C1 N1 N2 105.7(3) . .
O1 C3 O2 121.7(3) . .
O1 C3 C2 119.8(3) . .
O2 C3 C2 118.5(3) . .
O1 C3 Ce1 62.91(17) . 2_755
O2 C3 Ce1 58.81(17) . 2_755
C2 C3 Ce1 177.3(2) . 2_755
C3 C2 S1 114.5(2) . .
C3 C2 H2A 108.6 . .
S1 C2 H2A 108.6 . .
C3 C2 H2B 108.6 . .
S1 C2 H2B 108.6 . .
H2A C2 H2B 107.6 . .
C11 N9 N10 107.9(3) . .
C4 N3 C1 105.4(3) . .
C4 N3 N4 126.0(3) . .
C1 N3 N4 128.5(3) . .
N11 N12 H12C 102(3) . .
N11 N12 H12D 104(2) . .
H12C N12 H12D 117(4) . .
C4 C5 C5 111.2(4) . 2_756
C4 C5 H5A 109.4 . .
C5 C5 H5A 109.4 2_756 .
C4 C5 H5B 109.4 . .
C5 C5 H5B 109.4 2_756 .
H5A C5 H5B 108.0 . .
N5 C6 N7 110.0(3) . .
N5 C6 S2 129.8(3) . .
N7 C6 S2 120.3(3) . .
N7 N8 H8C 120.0 . .
N7 N8 H8D 120.0 . .
H8C N8 H8D 120.0 . .
C8 C7 S2 107.1(2) . .
C8 C7 H7A 110.3 . .
S2 C7 H7A 110.3 . .
C8 C7 H7B 110.3 . .
S2 C7 H7B 110.3 . .
H7A C7 H7B 108.5 . .
C4 N2 N1 107.5(3) . .
C9 N6 N5 108.0(3) . .
N2 C4 N3 110.2(3) . .
N2 C4 C5 126.8(4) . .
N3 C4 C5 123.0(4) . .
C6 N5 N6 106.1(3) . .
N6 C9 N7 109.7(3) . .
N6 C9 C10 127.3(3) . .
N7 C9 C10 122.9(3) . .
C9 C10 C10 111.3(4) . 2_766
C9 C10 H10A 109.4 . .
C10 C10 H10A 109.4 2_766 .
C9 C10 H10B 109.4 . .
C10 C10 H10B 109.4 2_766 .
H10A C10 H10B 108.0 . .
N3 N4 H4A 120.0 . .
N3 N4 H4B 120.0 . .
H4A N4 H4B 120.0 . .
C13 O6 Ce1 94.01(19) . .
C13 O5 Ce1 93.78(19) . .
C13 C12 S3 117.7(3) . .
C13 C12 H12A 107.9 . .
S3 C12 H12A 107.9 . .
C13 C12 H12B 107.9 . .
S3 C12 H12B 107.9 . .
H12A C12 H12B 107.2 . .
O6 C13 O5 121.7(3) . .
O6 C13 C12 123.3(3) . .
O5 C13 C12 114.9(3) . .
O6 C13 Ce1 61.49(17) . .
O5 C13 Ce1 60.78(16) . .
C12 C13 Ce1 169.7(2) . .
N9 C11 N11 109.4(3) . .
N9 C11 S3 127.9(2) . .
N11 C11 S3 122.7(2) . .
N10 C14 N11 109.8(3) . .
N10 C14 C15 125.8(3) . .
N11 C14 C15 124.4(3) . .
C14 C15 C15 110.9(3) . 2_965
C14 C15 H15A 109.5 . .
C15 C15 H15A 109.5 2_965 .
C14 C15 H15B 109.5 . .
C15 C15 H15B 109.5 2_965 .
H15A C15 H15B 108.1 . .
Ce1 O8 H8A 134.9 . .
Ce1 O8 H8B 127.4 . .
H8A O8 H8B 92.4 . .

loop_
_geom_bond_atom_site_label_1
_geom_bond_atom_site_label_2
_geom_bond_distance
_geom_bond_site_symmetry_2
Ce1 O1 2.446(2) .
Ce1 O3 2.434(2) .
Ce1 O8 2.467(2) .
Ce1 O4 2.494(2) 2_755
Ce1 O2 2.562(3) 2_755
Ce1 O7 2.587(2) .
Ce1 O5 2.603(2) .
Ce1 O6 2.622(2) .
Ce1 O1 2.650(2) 2_755
Ce1 C3 2.975(3) 2_755
Ce1 C13 2.976(3) .
Ce1 Ce1 4.1324(10) 2_755
S2 C6 1.741(3) .
S2 C7 1.806(3) .
S3 C11 1.740(3) .
S3 C12 1.805(4) .
S1 C1 1.740(4) .
S1 C2 1.796(3) .
O4 C8 1.242(4) .
O4 Ce1 2.494(2) 2_755
O1 C3 1.264(4) .
O1 Ce1 2.650(2) 2_755
O2 C3 1.242(4) .
O2 Ce1 2.562(3) 2_755
O3 C8 1.257(4) .
C8 C7 1.529(4) .
C1 N1 1.302(5) .
C1 N3 1.358(5) .
N11 C14 1.369(4) .
N11 C11 1.358(4) .
N11 N12 1.408(4) .
N10 C14 1.306(4) .
N10 N9 1.397(4) .
N7 C9 1.358(4) .
N7 C6 1.359(4) .
N7 N8 1.404(5) .
N1 N2 1.417(4) .
C3 C2 1.505(5) .
C3 Ce1 2.975(3) 2_755
C2 H2A 0.9700 .
C2 H2B 0.9700 .
N9 C11 1.308(4) .
N3 C4 1.359(5) .
N3 N4 1.400(4) .
N12 H12C 0.84(4) .
N12 H12D 1.01(4) .
C5 C4 1.497(5) .
C5 C5 1.508(8) 2_756
C5 H5A 0.9700 .
C5 H5B 0.9700 .
C6 N5 1.297(5) .
N8 H8C 0.8600 .
N8 H8D 0.8600 .
C7 H7A 0.9700 .
C7 H7B 0.9700 .
N2 C4 1.297(5) .
N6 C9 1.278(5) .
N6 N5 1.419(4) .
C9 C10 1.499(5) .
C10 C10 1.506(7) 2_766
C10 H10A 0.9700 .
C10 H10B 0.9700 .
N4 H4A 0.8600 .
N4 H4B 0.8600 .
O6 C13 1.238(4) .
O5 C13 1.282(4) .
C12 C13 1.510(4) .
C12 H12A 0.9700 .
C12 H12B 0.9700 .
C14 C15 1.486(4) .
C15 C15 1.529(6) 2_965
C15 H15A 0.9700 .
C15 H15B 0.9700 .
O8 H8A 0.8773 .
O8 H8B 0.9404 .

loop_
_geom_torsion_atom_site_label_1
_geom_torsion_atom_site_label_2
_geom_torsion_atom_site_label_3
_geom_torsion_atom_site_label_4
_geom_torsion
_geom_torsion_site_symmetry_1
_geom_torsion_site_symmetry_2
_geom_torsion_site_symmetry_3
_geom_torsion_site_symmetry_4
O3 Ce1 O1 C3 -100.0(6) . . . .
O8 Ce1 O1 C3 37.4(6) . . . .
O4 Ce1 O1 C3 110.5(6) 2_755 . . .
O2 Ce1 O1 C3 -175.1(6) 2_755 . . .
O7 Ce1 O1 C3 85.3(6) . . . .
O5 Ce1 O1 C3 -32.6(6) . . . .
O6 Ce1 O1 C3 -76.7(6) . . . .
O1 Ce1 O1 C3 -174.4(7) 2_755 . . .
C3 Ce1 O1 C3 -175.2(6) 2_755 . . .
C13 Ce1 O1 C3 -52.0(6) . . . .
Ce1 Ce1 O1 C3 -174.4(7) 2_755 . . .
O3 Ce1 O1 Ce1 74.36(10) . . . 2_755
O8 Ce1 O1 Ce1 -148.26(10) . . . 2_755
O4 Ce1 O1 Ce1 -75.14(9) 2_755 . . 2_755
O2 Ce1 O1 Ce1 -0.73(12) 2_755 . . 2_755
O7 Ce1 O1 Ce1 -100.37(13) . . . 2_755
O5 Ce1 O1 Ce1 141.75(8) . . . 2_755
O6 Ce1 O1 Ce1 97.66(13) . . . 2_755
O1 Ce1 O1 Ce1 0.0 2_755 . . 2_755
C3 Ce1 O1 Ce1 -0.84(10) 2_755 . . 2_755
C13 Ce1 O1 Ce1 122.37(10) . . . 2_755
O1 Ce1 O3 C8 -40.3(4) . . . .
O8 Ce1 O3 C8 -102.5(4) . . . .
O4 Ce1 O3 C8 3.1(5) 2_755 . . .
O2 Ce1 O3 C8 84.0(4) 2_755 . . .
O7 Ce1 O3 C8 134.5(4) . . . .
O5 Ce1 O3 C8 -152.9(4) . . . .
O6 Ce1 O3 C8 155.0(4) . . . .
O1 Ce1 O3 C8 36.4(4) 2_755 . . .
C3 Ce1 O3 C8 61.1(4) 2_755 . . .
C13 Ce1 O3 C8 -179.1(4) . . . .
Ce1 Ce1 O3 C8 -0.3(4) 2_755 . . .
Ce1 O4 C8 O3 -12.3(6) 2_755 . . .
Ce1 O4 C8 C7 167.9(2) 2_755 . . .
Ce1 O3 C8 O4 6.6(7) . . . .
Ce1 O3 C8 C7 -173.6(3) . . . .
C2 S1 C1 N1 5.1(4) . . . .
C2 S1 C1 N3 -175.7(3) . . . .
N3 C1 N1 N2 -0.1(4) . . . .
S1 C1 N1 N2 179.2(3) . . . .
Ce1 O1 C3 O2 176.8(4) . . . .
Ce1 O1 C3 O2 2.1(3) 2_755 . . .
Ce1 O1 C3 C2 -5.7(8) . . . .
Ce1 O1 C3 C2 179.7(3) 2_755 . . .
Ce1 O1 C3 Ce1 174.7(6) . . . 2_755
Ce1 O2 C3 O1 -2.2(3) 2_755 . . .
Ce1 O2 C3 C2 -179.8(2) 2_755 . . .
O1 C3 C2 S1 34.6(4) . . . .
O2 C3 C2 S1 -147.8(3) . . . .
Ce1 C3 C2 S1 -151(5) 2_755 . . .
C1 S1 C2 C3 67.2(3) . . . .
C14 N10 N9 C11 -1.4(4) . . . .
N1 C1 N3 C4 0.1(4) . . . .
S1 C1 N3 C4 -179.2(3) . . . .
N1 C1 N3 N4 -177.8(4) . . . .
S1 C1 N3 N4 2.8(5) . . . .
C9 N7 C6 N5 0.1(4) . . . .
N8 N7 C6 N5 175.5(4) . . . .
C9 N7 C6 S2 178.7(3) . . . .
N8 N7 C6 S2 -6.0(5) . . . .
C7 S2 C6 N5 -14.0(5) . . . .
C7 S2 C6 N7 167.7(3) . . . .
O4 C8 C7 S2 179.9(3) . . . .
O3 C8 C7 S2 0.1(4) . . . .
C6 S2 C7 C8 176.4(2) . . . .
C1 N1 N2 C4 0.0(4) . . . .
N1 N2 C4 N3 0.1(4) . . . .
N1 N2 C4 C5 -179.5(4) . . . .
C1 N3 C4 N2 -0.2(4) . . . .
N4 N3 C4 N2 177.9(3) . . . .
C1 N3 C4 C5 179.4(3) . . . .
N4 N3 C4 C5 -2.5(6) . . . .
C5 C5 C4 N2 -7.4(7) 2_756 . . .
C5 C5 C4 N3 173.1(4) 2_756 . . .
N7 C6 N5 N6 0.0(5) . . . .
S2 C6 N5 N6 -178.4(3) . . . .
C9 N6 N5 C6 -0.2(5) . . . .
N5 N6 C9 N7 0.3(5) . . . .
N5 N6 C9 C10 178.6(4) . . . .
C6 N7 C9 N6 -0.3(4) . . . .
N8 N7 C9 N6 -175.2(4) . . . .
C6 N7 C9 C10 -178.7(3) . . . .
N8 N7 C9 C10 6.4(6) . . . .
N6 C9 C10 C10 0.6(6) . . . 2_766
N7 C9 C10 C10 178.7(4) . . . 2_766
O1 Ce1 O6 C13 56.8(2) . . . .
O3 Ce1 O6 C13 79.9(2) . . . .
O8 Ce1 O6 C13 -47.6(2) . . . .
O4 Ce1 O6 C13 -135.24(19) 2_755 . . .
O2 Ce1 O6 C13 173.5(2) 2_755 . . .
O7 Ce1 O6 C13 -112.5(2) . . . .
O5 Ce1 O6 C13 -4.65(17) . . . .
O1 Ce1 O6 C13 140.57(18) 2_755 . . .
C3 Ce1 O6 C13 157.62(19) 2_755 . . .
Ce1 Ce1 O6 C13 110.55(18) 2_755 . . .
O1 Ce1 O5 C13 -140.14(18) . . . .
O3 Ce1 O5 C13 -75.01(19) . . . .
O8 Ce1 O5 C13 142.74(19) . . . .
O4 Ce1 O5 C13 135.01(18) 2_755 . . .
O2 Ce1 O5 C13 2.5(2) 2_755 . . .
O7 Ce1 O5 C13 70.78(18) . . . .
O6 Ce1 O5 C13 4.49(17) . . . .
O1 Ce1 O5 C13 -60.2(2) 2_755 . . .
C3 Ce1 O5 C13 -21.9(2) 2_755 . . .
Ce1 Ce1 O5 C13 -109.56(17) 2_755 . . .
C11 S3 C12 C13 -89.2(3) . . . .
Ce1 O6 C13 O5 8.5(3) . . . .
Ce1 O6 C13 C12 -169.4(3) . . . .
Ce1 O5 C13 O6 -8.6(3) . . . .
Ce1 O5 C13 C12 169.5(2) . . . .
S3 C12 C13 O6 -3.3(4) . . . .
S3 C12 C13 O5 178.7(2) . . . .
S3 C12 C13 Ce1 -118.3(12) . . . .
O1 Ce1 C13 O6 -140.17(18) . . . .
O3 Ce1 C13 O6 -91.5(2) . . . .
O8 Ce1 C13 O6 136.27(19) . . . .
O4 Ce1 C13 O6 84.7(3) 2_755 . . .
O2 Ce1 C13 O6 -6.16(19) 2_755 . . .
O7 Ce1 C13 O6 63.17(19) . . . .
O5 Ce1 C13 O6 171.7(3) . . . .
O1 Ce1 C13 O6 -48.5(2) 2_755 . . .
C3 Ce1 C13 O6 -24.4(2) 2_755 . . .
Ce1 Ce1 C13 O6 -93.0(2) 2_755 . . .
O1 Ce1 C13 O5 48.1(2) . . . .
O3 Ce1 C13 O5 96.78(19) . . . .
O8 Ce1 C13 O5 -35.45(18) . . . .
O4 Ce1 C13 O5 -87.0(3) 2_755 . . .
O2 Ce1 C13 O5 -177.88(17) 2_755 . . .
O7 Ce1 C13 O5 -108.55(18) . . . .
O6 Ce1 C13 O5 -171.7(3) . . . .
O1 Ce1 C13 O5 139.75(16) 2_755 . . .
C3 Ce1 C13 O5 163.92(17) 2_755 . . .
Ce1 Ce1 C13 O5 95.30(18) 2_755 . . .
O1 Ce1 C13 C12 -19.7(14) . . . .
O3 Ce1 C13 C12 29.0(13) . . . .
O8 Ce1 C13 C12 -103.2(13) . . . .
O4 Ce1 C13 C12 -154.8(12) 2_755 . . .
O2 Ce1 C13 C12 114.3(13) 2_755 . . .
O7 Ce1 C13 C12 -176.3(13) . . . .
O5 Ce1 C13 C12 -67.8(13) . . . .
O6 Ce1 C13 C12 120.5(14) . . . .
O1 Ce1 C13 C12 72.0(13) 2_755 . . .
C3 Ce1 C13 C12 96.1(13) 2_755 . . .
Ce1 Ce1 C13 C12 27.5(14) 2_755 . . .
N10 N9 C11 N11 0.9(4) . . . .
N10 N9 C11 S3 -177.6(3) . . . .
C14 N11 C11 N9 -0.1(4) . . . .
N12 N11 C11 N9 179.6(3) . . . .
C14 N11 C11 S3 178.5(3) . . . .
N12 N11 C11 S3 -1.8(5) . . . .
C12 S3 C11 N9 37.3(4) . . . .
C12 S3 C11 N11 -141.1(3) . . . .
N9 N10 C14 N11 1.4(4) . . . .
N9 N10 C14 C15 179.9(3) . . . .
C11 N11 C14 N10 -0.8(4) . . . .
N12 N11 C14 N10 179.5(3) . . . .
C11 N11 C14 C15 -179.3(3) . . . .
N12 N11 C14 C15 1.0(6) . . . .
N10 C14 C15 C15 -6.8(6) . . . 2_965
N11 C14 C15 C15 171.5(4) . . . 2_965
